data_1529437
loop_
_publ_author_name
'K.S. Aleksandrov'
'V.N. Voronov'
'A.N. Vtyurin'
'A.S. Krylov'
'M.S. Molokeev'
'A.S. Oreshonkov'
'S.V. Goryainov'
'A.Yu. Likhacheva'
'A.I. Ancharov'

_publ_section_title
;
 Structure and lattice dynamics of the high-pressure phase in the ScF3
 crystal
;
_journal_issue 3
_journal_name_full 'Physics of the Solid State'
_journal_page_first 564
_journal_page_last 569
_journal_paper_doi 10.1134/S1063783411030036
_journal_volume 53
_journal_year 2011
_chemical_formula_sum 'F3 Sc'
_chemical_name_systematic ' ?'
_space_group_IT_number 167
_symmetry_cell_setting rhombohedral
_symmetry_space_group_name_Hall '-R 3 2"c'
_symmetry_space_group_name_H-M 'R -3 c :H'
_cell_angle_alpha 90.00000
_cell_angle_beta 90.00000
_cell_angle_gamma 120.00000
_cell_formula_units_Z 6
_cell_length_a 5.308874(3)
_cell_length_b 5.308874(3)
_cell_length_c 14.0704470(4)
_cell_volume 343.4341(3)
_computing_structure_refinement FULLPROF
_diffrn_radiation_type X-ray
_pd_instr_location ' ?'
_pd_meas_2theta_range_inc 0.009996
_pd_meas_2theta_range_max 23.00579
_pd_meas_2theta_range_min 5.00300
_pd_meas_number_of_points 1802
_pd_proc_2theta_range_inc 0.009996
_pd_proc_2theta_range_max 23.0191
_pd_proc_2theta_range_min 5.0163
_pd_proc_ls_pref_orient_corr ' ?'
_pd_proc_ls_prof_R_factor 2.2277
_pd_proc_ls_prof_wR_expected 0.6926
_pd_proc_ls_prof_wR_factor 3.2812
_pd_proc_wavelength 0.367500
_pd_spec_mounting ' ?'
_refine_ls_number_parameters 16
_refine_ls_number_reflns 68
_refine_ls_number_restraints 0
_refine_ls_R_I_factor 6.2038
_cod_data_source_file ScF3_13p8kbar.cif
_cod_data_source_block a
_cod_depositor_comments
;
The following automatic conversions were performed:

'_symmetry_cell_setting' value 'Rhombohedral' changed to
'rhombohedral' according to the built-in table from CIF Core
dictionary named 'cif_core.dic' version 2.4.1 from 2010-06-29.

Automatic conversion script
Id: cif_fix_values 3392 2015-05-12 13:50:21Z andrius 
;
_cod_original_cell_volume 343.434(19)
_cod_original_sg_symbol_H-M 'R -3 C'
_cod_database_code 1529437
_cod_database_fobs_code 1529437
_pd_proc_ls_prof_cr_factor 16.8404
_pd_proc_ls_prof_cwr_factor 13.6576
_pd_proc_ls_prof_cwr_expected 2.8829
_pd_proc_ls_prof_chi2 22.4438
_pd_proc_ls_prof_echi2 22.4438

loop_
_symmetry_equiv_pos_as_xyz
x,y,z
-y,x-y,z
-x+y,-x,z
-y,-x,z+1/2
-x+y,y,z+1/2
x,x-y,z+1/2
-x,-y,-z
y,-x+y,-z
x-y,x,-z
y,x,-z+1/2
x-y,-y,-z+1/2
-x,-x+y,-z+1/2
x+2/3,y+1/3,z+1/3
-y+2/3,x-y+1/3,z+1/3
-x+y+2/3,-x+1/3,z+1/3
-y+2/3,-x+1/3,z+5/6
-x+y+2/3,y+1/3,z+5/6
x+2/3,x-y+1/3,z+5/6
-x+2/3,-y+1/3,-z+1/3
y+2/3,-x+y+1/3,-z+1/3
x-y+2/3,x+1/3,-z+1/3
y+2/3,x+1/3,-z+5/6
x-y+2/3,-y+1/3,-z+5/6
-x+2/3,-x+y+1/3,-z+5/6
x+1/3,y+2/3,z+2/3
-y+1/3,x-y+2/3,z+2/3
-x+y+1/3,-x+2/3,z+2/3
-y+1/3,-x+2/3,z+1/6
-x+y+1/3,y+2/3,z+1/6
x+1/3,x-y+2/3,z+1/6
-x+1/3,-y+2/3,-z+2/3
y+1/3,-x+y+2/3,-z+2/3
x-y+1/3,x+2/3,-z+2/3
y+1/3,x+2/3,-z+1/6
x-y+1/3,-y+2/3,-z+1/6
-x+1/3,-x+y+2/3,-z+1/6

loop_
_atom_site_label
_atom_site_fract_x
_atom_site_fract_y
_atom_site_fract_z
_atom_site_U_iso_or_equiv
_atom_site_occupancy
_atom_site_adp_type
_atom_site_type_symbol
Sc 0.00000 0.00000 0.00000 0.0168(11) 1.00000 Uiso Sc
F 0.60125(3) -0.39875(3) 0.25000 0.0131(12) 1.00001 Uiso F

loop_
_atom_type_symbol
_atom_type_scat_Cromer_Mann_a1
_atom_type_scat_Cromer_Mann_b1
_atom_type_scat_Cromer_Mann_a2
_atom_type_scat_Cromer_Mann_b2
_atom_type_scat_Cromer_Mann_a3
_atom_type_scat_Cromer_Mann_b3
_atom_type_scat_Cromer_Mann_a4
_atom_type_scat_Cromer_Mann_b4
_atom_type_scat_Cromer_Mann_c
_atom_type_scat_dispersion_real
_atom_type_scat_dispersion_imag
_atom_type_scat_source
sc 9.18900 9.02130 7.36790 0.57290 1.64090 136.10800 1.46800 51.35310 1.33290 0.15600 0.23500 International_Tables_for_Crystallography_Vol.C(1991)_Tables_6.1.1.4_and_6.1.1.5
f 3.53920 10.28250 2.64120 4.29440 1.51700 0.26150 1.02430 26.14760 0.27760 0.00600 0.00600 International_Tables_for_Crystallography_Vol.C(1991)_Tables_6.1.1.4_and_6.1.1.5
